data_2214474
loop_
_publ_author_name
'Choi, Hong Dae'
'Seo,  Pil Ja'
'Son, Byeng Wha'
'Lee, Uk'

_publ_section_title
;
 2-(4-Bromophenyl)-5-methyl-3-methylsulfinyl-1-benzofuran
;
_journal_coeditor_code ZL2040
_journal_issue 7
_journal_name_full 'Acta Crystallographica Section E'
_journal_page_first o3295
_journal_page_last o3295
_journal_paper_doi 10.1107/S160053680702973X
_journal_volume 63
_journal_year 2007
_chemical_formula_iupac 'C16 H13 Br O2 S'
_chemical_formula_moiety 'C16 H13 Br O2 S'
_chemical_formula_sum 'C16 H13 Br O2 S'
_chemical_formula_weight 349.23
_chemical_melting_point 455
_chemical_name_systematic
;
2-(4-Bromophenyl)-5-methyl-3-methylsulfinyl-1-benzofuran
;
_space_group_IT_number 2
_symmetry_cell_setting triclinic
_symmetry_space_group_name_Hall '-P 1'
_symmetry_space_group_name_H-M 'P -1'
_atom_sites_solution_hydrogens geom
_atom_sites_solution_primary direct
_atom_sites_solution_secondary difmap
_cell_angle_alpha 77.6340(10)
_cell_angle_beta 72.3440(10)
_cell_angle_gamma 68.7770(10)
_cell_formula_units_Z 2
_cell_length_a 7.9693(5)
_cell_length_b 8.2016(5)
_cell_length_c 12.1816(8)
_cell_measurement_reflns_used 4752
_cell_measurement_temperature 173(2)
_cell_measurement_theta_max 28.27
_cell_measurement_theta_min 2.68
_cell_volume 702.34(8)
_computing_cell_refinement 'SAINT (Bruker, 1997)'
_computing_data_collection 'SMART (Bruker, 1997)'
_computing_data_reduction SAINT
_computing_molecular_graphics 'ORTEP-3 (Farrugia, 1997) and DIAMOND (Brandenburg, 1998)'
_computing_publication_material SHELXL97
_computing_structure_refinement 'SHELXL97 (Sheldrick, 1997)'
_computing_structure_solution 'SHELXS97 (Sheldrick, 1997)'
_diffrn_ambient_temperature 173(2)
_diffrn_detector_area_resol_mean 10.00
_diffrn_measured_fraction_theta_full 0.982
_diffrn_measured_fraction_theta_max 0.982
_diffrn_measurement_device_type 'Bruker SMART CCD'
_diffrn_measurement_method '\f and \w'
_diffrn_radiation_monochromator graphite
_diffrn_radiation_source 'fine-focus sealed tube'
_diffrn_radiation_type MoK\a
_diffrn_radiation_wavelength 0.71073
_diffrn_reflns_av_R_equivalents 0.0140
_diffrn_reflns_av_sigmaI/netI 0.0190
_diffrn_reflns_limit_h_max 9
_diffrn_reflns_limit_h_min -9
_diffrn_reflns_limit_k_max 10
_diffrn_reflns_limit_k_min -10
_diffrn_reflns_limit_l_max 15
_diffrn_reflns_limit_l_min -15
_diffrn_reflns_number 5542
_diffrn_reflns_theta_full 26.00
_diffrn_reflns_theta_max 26.00
_diffrn_reflns_theta_min 1.77
_diffrn_standards_number 0
_exptl_absorpt_coefficient_mu 3.072
_exptl_absorpt_correction_T_max 0.730
_exptl_absorpt_correction_T_min 0.297
_exptl_absorpt_correction_type multi-scan
_exptl_absorpt_process_details '(SADABS; Sheldrick, 1999)'
_exptl_crystal_colour colorless
_exptl_crystal_density_diffrn 1.651
_exptl_crystal_density_method 'not measured'
_exptl_crystal_description block
_exptl_crystal_F_000 352
_exptl_crystal_size_max 0.40
_exptl_crystal_size_mid 0.40
_exptl_crystal_size_min 0.10
_refine_diff_density_max 0.273
_refine_diff_density_min -0.325
_refine_ls_extinction_method none
_refine_ls_goodness_of_fit_ref 1.059
_refine_ls_hydrogen_treatment constr
_refine_ls_matrix_type full
_refine_ls_number_parameters 183
_refine_ls_number_reflns 2707
_refine_ls_number_restraints 0
_refine_ls_restrained_S_all 1.059
_refine_ls_R_factor_all 0.0217
_refine_ls_R_factor_gt 0.0203
_refine_ls_shift/su_max 0.000
_refine_ls_shift/su_mean 0.000
_refine_ls_structure_factor_coef Fsqd
_refine_ls_weighting_details 'calc w=1/[\s^2^(Fo^2^)+(0.031P)^2^+0.2818P] where P=(Fo^2^+2Fc^2^)/3'
_refine_ls_weighting_scheme calc
_refine_ls_wR_factor_gt 0.0553
_refine_ls_wR_factor_ref 0.0559
_reflns_number_gt 2576
_reflns_number_total 2707
_reflns_threshold_expression I>2\s(I)
_cod_data_source_file zl2040.cif
_cod_data_source_block I
_cod_original_sg_symbol_Hall -p_1
_cod_database_code 2214474
_cod_database_fobs_code 2214474

loop_
_symmetry_equiv_pos_as_xyz
'x, y, z'
'-x, -y, -z'

loop_
_atom_site_type_symbol
_atom_site_label
_atom_site_fract_x
_atom_site_fract_y
_atom_site_fract_z
_atom_site_U_iso_or_equiv
_atom_site_adp_type
_atom_site_calc_flag
_atom_site_refinement_flags
_atom_site_occupancy
Br Br 0.67916(2) 0.76665(2) -0.014702(14) 0.02974(7) Uani d . 1
S S 0.62961(6) 0.79742(5) 0.59939(4) 0.02538(10) Uani d . 1
O O1 0.84540(16) 0.31832(15) 0.49907(10) 0.0242(3) Uani d . 1
O O2 0.71676(19) 0.82196(18) 0.68449(13) 0.0371(3) Uani d . 1
C C1 0.7157(2) 0.5700(2) 0.58281(15) 0.0228(3) Uani d . 1
C C2 0.7688(2) 0.4268(2) 0.67133(15) 0.0229(3) Uani d . 1
C C3 0.7545(2) 0.4103(2) 0.79027(15) 0.0261(4) Uani d . 1
H H3 0.6988 0.5109 0.8312 0.031 Uiso calc R 1
C C4 0.8235(2) 0.2437(3) 0.84743(15) 0.0278(4) Uani d . 1
C C5 0.9052(3) 0.0964(2) 0.78581(16) 0.0296(4) Uani d . 1
H H5 0.9525 -0.0162 0.8262 0.036 Uiso calc R 1
C C6 0.9195(2) 0.1090(2) 0.66804(16) 0.0277(4) Uani d . 1
H H6 0.9742 0.0086 0.6270 0.033 Uiso calc R 1
C C7 0.8495(2) 0.2764(2) 0.61426(15) 0.0237(3) Uani d . 1
C C8 0.7634(2) 0.4992(2) 0.48187(15) 0.0227(3) Uani d . 1
C C9 0.7438(2) 0.5682(2) 0.36426(14) 0.0221(3) Uani d . 1
C C10 0.8668(2) 0.4757(2) 0.27141(15) 0.0238(3) Uani d . 1
H H10 0.9648 0.3717 0.2854 0.029 Uiso calc R 1
C C11 0.8462(2) 0.5348(2) 0.16032(15) 0.0251(4) Uani d . 1
H H11 0.9288 0.4711 0.0978 0.030 Uiso calc R 1
C C12 0.7041(2) 0.6881(2) 0.13980(15) 0.0230(3) Uani d . 1
C C13 0.5815(2) 0.7830(2) 0.22925(16) 0.0259(4) Uani d . 1
H H13 0.4858 0.8884 0.2142 0.031 Uiso calc R 1
C C14 0.6013(2) 0.7212(2) 0.34139(16) 0.0262(4) Uani d . 1
H H14 0.5165 0.7840 0.4037 0.031 Uiso calc R 1
C C15 0.8122(3) 0.2222(3) 0.97538(17) 0.0355(4) Uani d . 1
H H15A 0.9345 0.2053 0.9864 0.053 Uiso calc R 1
H H15B 0.7729 0.1194 1.0137 0.053 Uiso calc R 1
H H15C 0.7219 0.3279 1.0092 0.053 Uiso calc R 1
C C16 0.3960(3) 0.8089(3) 0.67703(19) 0.0355(4) Uani d . 1
H H16A 0.3976 0.7243 0.7473 0.053 Uiso calc R 1
H H16B 0.3358 0.7806 0.6277 0.053 Uiso calc R 1
H H16C 0.3268 0.9282 0.6985 0.053 Uiso calc R 1

loop_
_atom_site_aniso_label
_atom_site_aniso_U_11
_atom_site_aniso_U_22
_atom_site_aniso_U_33
_atom_site_aniso_U_12
_atom_site_aniso_U_13
_atom_site_aniso_U_23
Br 0.03109(11) 0.02932(11) 0.02304(11) -0.00261(8) -0.00838(7) -0.00132(7)
S 0.0259(2) 0.0197(2) 0.0294(2) -0.00610(17) -0.00501(17) -0.00528(16)
O1 0.0280(6) 0.0201(6) 0.0225(6) -0.0053(5) -0.0061(5) -0.0028(5)
O2 0.0359(7) 0.0311(7) 0.0504(9) -0.0064(6) -0.0166(6) -0.0162(6)
C1 0.0236(8) 0.0201(8) 0.0242(8) -0.0060(6) -0.0061(7) -0.0032(6)
C2 0.0230(8) 0.0224(8) 0.0247(9) -0.0088(7) -0.0060(7) -0.0026(7)
C3 0.0283(9) 0.0278(9) 0.0250(9) -0.0109(7) -0.0072(7) -0.0045(7)
C4 0.0283(9) 0.0346(10) 0.0240(9) -0.0142(7) -0.0093(7) 0.0009(7)
C5 0.0287(9) 0.0270(9) 0.0319(10) -0.0090(7) -0.0108(8) 0.0042(7)
C6 0.0281(9) 0.0236(9) 0.0300(9) -0.0064(7) -0.0070(7) -0.0035(7)
C7 0.0236(8) 0.0262(9) 0.0219(8) -0.0088(7) -0.0052(7) -0.0032(7)
C8 0.0214(8) 0.0200(8) 0.0251(9) -0.0055(6) -0.0051(7) -0.0023(6)
C9 0.0226(8) 0.0227(8) 0.0221(8) -0.0092(7) -0.0043(6) -0.0032(6)
C10 0.0204(8) 0.0206(8) 0.0265(9) -0.0039(6) -0.0035(7) -0.0027(7)
C11 0.0231(8) 0.0245(9) 0.0226(8) -0.0052(7) -0.0001(7) -0.0048(7)
C12 0.0232(8) 0.0239(8) 0.0223(8) -0.0085(7) -0.0060(6) -0.0009(6)
C13 0.0218(8) 0.0246(9) 0.0288(9) -0.0023(7) -0.0077(7) -0.0050(7)
C14 0.0232(8) 0.0265(9) 0.0262(9) -0.0041(7) -0.0037(7) -0.0079(7)
C15 0.0424(11) 0.0398(11) 0.0275(10) -0.0151(9) -0.0149(8) 0.0020(8)
C16 0.0260(9) 0.0343(10) 0.0437(11) -0.0071(8) -0.0022(8) -0.0133(9)

loop_
_atom_type_symbol
_atom_type_description
_atom_type_scat_dispersion_real
_atom_type_scat_dispersion_imag
_atom_type_scat_source
C C 0.0033 0.0016 'International Tables Vol C Tables 4.2.6.8 and 6.1.1.4'
H H 0.0000 0.0000 'International Tables Vol C Tables 4.2.6.8 and 6.1.1.4'
O O 0.0106 0.0060 'International Tables Vol C Tables 4.2.6.8 and 6.1.1.4'
S S 0.1246 0.1234 'International Tables Vol C Tables 4.2.6.8 and 6.1.1.4'
Br Br -0.2901 2.4595 'International Tables Vol C Tables 4.2.6.8 and 6.1.1.4'

loop_
_geom_angle_atom_site_label_1
_geom_angle_atom_site_label_2
_geom_angle_atom_site_label_3
_geom_angle
O2 S C1 107.10(8)
O2 S C16 105.85(9)
C1 S C16 97.86(9)
C7 O1 C8 106.59(13)
C8 C1 C2 107.47(15)
C8 C1 S 126.27(13)
C2 C1 S 125.88(13)
C7 C2 C3 119.17(16)
C7 C2 C1 104.94(15)
C3 C2 C1 135.89(16)
C4 C3 C2 118.69(16)
C4 C3 H3 120.7
C2 C3 H3 120.7
C3 C4 C5 119.98(16)
C3 C4 C15 119.86(17)
C5 C4 C15 120.16(17)
C6 C5 C4 122.46(17)
C6 C5 H5 118.8
C4 C5 H5 118.8
C7 C6 C5 115.92(16)
C7 C6 H6 122.0
C5 C6 H6 122.0
O1 C7 C6 125.55(15)
O1 C7 C2 110.66(15)
C6 C7 C2 123.78(16)
C1 C8 O1 110.33(15)
C1 C8 C9 135.14(16)
O1 C8 C9 114.51(14)
C14 C9 C10 118.78(16)
C14 C9 C8 121.74(15)
C10 C9 C8 119.43(15)
C11 C10 C9 120.35(15)
C11 C10 H10 119.8
C9 C10 H10 119.8
C10 C11 C12 119.72(15)
C10 C11 H11 120.1
C12 C11 H11 120.1
C13 C12 C11 121.34(16)
C13 C12 Br 119.91(13)
C11 C12 Br 118.76(13)
C12 C13 C14 118.67(16)
C12 C13 H13 120.7
C14 C13 H13 120.7
C13 C14 C9 121.12(16)
C13 C14 H14 119.4
C9 C14 H14 119.4
C4 C15 H15A 109.5
C4 C15 H15B 109.5
H15A C15 H15B 109.5
C4 C15 H15C 109.5
H15A C15 H15C 109.5
H15B C15 H15C 109.5
S C16 H16A 109.5
S C16 H16B 109.5
H16A C16 H16B 109.5
S C16 H16C 109.5
H16A C16 H16C 109.5
H16B C16 H16C 109.5

loop_
_geom_bond_atom_site_label_1
_geom_bond_atom_site_label_2
_geom_bond_distance
Br C12 1.900(2)
S O2 1.4920(10)
S C1 1.773(2)
S C16 1.793(2)
O1 C7 1.379(2)
O1 C8 1.385(2)
C1 C8 1.362(2)
C1 C2 1.447(2)
C2 C7 1.393(2)
C2 C3 1.399(2)
C3 C4 1.391(3)
C3 H3 0.9500
C4 C5 1.403(3)
C4 C15 1.509(2)
C5 C6 1.388(3)
C5 H5 0.9500
C6 C7 1.381(2)
C6 H6 0.9500
C8 C9 1.457(2)
C9 C14 1.398(2)
C9 C10 1.404(2)
C10 C11 1.375(2)
C10 H10 0.9500
C11 C12 1.390(2)
C11 H11 0.9500
C12 C13 1.384(2)
C13 C14 1.387(3)
C13 H13 0.9500
C14 H14 0.9500
C15 H15A 0.9800
C15 H15B 0.9800
C15 H15C 0.9800
C16 H16A 0.9800
C16 H16B 0.9800
C16 H16C 0.9800

loop_
_geom_hbond_atom_site_label_D
_geom_hbond_atom_site_label_H
_geom_hbond_atom_site_label_A
_geom_hbond_site_symmetry_A
_geom_hbond_distance_DH
_geom_hbond_distance_HA
_geom_hbond_distance_DA
_geom_hbond_angle_DHA
C16 H16B Cg2 2_666 0.98 3.50 3.896(2) 106.5

loop_
_geom_torsion_atom_site_label_1
_geom_torsion_atom_site_label_2
_geom_torsion_atom_site_label_3
_geom_torsion_atom_site_label_4
_geom_torsion
O2 S C1 C8 -140.78(16)
C16 S C1 C8 109.89(17)
O2 S C1 C2 31.28(17)
C16 S C1 C2 -78.04(16)
C8 C1 C2 C7 0.86(18)
S C1 C2 C7 -172.44(13)
C8 C1 C2 C3 -178.08(19)
S C1 C2 C3 8.6(3)
C7 C2 C3 C4 0.7(2)
C1 C2 C3 C4 179.51(18)
C2 C3 C4 C5 -0.1(3)
C2 C3 C4 C15 179.24(16)
C3 C4 C5 C6 -0.5(3)
C15 C4 C5 C6 -179.85(17)
C4 C5 C6 C7 0.5(3)
C8 O1 C7 C6 179.72(17)
C8 O1 C7 C2 1.00(18)
C5 C6 C7 O1 -178.41(16)
C5 C6 C7 C2 0.1(3)
C3 C2 C7 O1 178.01(14)
C1 C2 C7 O1 -1.15(18)
C3 C2 C7 C6 -0.7(3)
C1 C2 C7 C6 -179.89(16)
C2 C1 C8 O1 -0.28(19)
S C1 C8 O1 172.99(12)
C2 C1 C8 C9 177.77(18)
S C1 C8 C9 -9.0(3)
C7 O1 C8 C1 -0.43(18)
C7 O1 C8 C9 -178.91(14)
C1 C8 C9 C14 -26.6(3)
O1 C8 C9 C14 151.41(16)
C1 C8 C9 C10 155.75(19)
O1 C8 C9 C10 -26.3(2)
C14 C9 C10 C11 -0.3(3)
C8 C9 C10 C11 177.44(15)
C9 C10 C11 C12 0.8(3)
C10 C11 C12 C13 -0.2(3)
C10 C11 C12 Br 179.97(13)
C11 C12 C13 C14 -0.7(3)
Br C12 C13 C14 179.05(13)
C12 C13 C14 C9 1.2(3)
C10 C9 C14 C13 -0.7(3)
C8 C9 C14 C13 -178.39(16)

loop_
_cod_related_entry_id
_cod_related_entry_database
_cod_related_entry_code
1 ChemSpider 21124033
